data_1506584
loop_
_publ_author_name
'Movassaghi, Mohammad'
'Schmidt, Michael A.'

_publ_section_title
;
 N-heterocyclic carbene-catalyzed amidation of unactivated esters with
 amino alcohols.
;
_journal_issue 12
_journal_name_full 'Organic letters'
_journal_page_first 2453
_journal_page_last 2456
_journal_paper_doi 10.1021/ol050773y
_journal_volume 7
_journal_year 2005
_chemical_formula_sum 'C22 H28 N2 O'
_chemical_formula_weight 336.46
_chemical_name_systematic
; 
 ? 
;
_space_group_IT_number 14
_symmetry_cell_setting monoclinic
_symmetry_space_group_name_Hall '-P 2ybc'
_symmetry_space_group_name_H-M 'P 1 21/c 1'
_atom_sites_solution_hydrogens geom
_atom_sites_solution_primary direct
_atom_sites_solution_secondary difmap
_audit_creation_method SHELXL-97
_cell_angle_alpha 90.00
_cell_angle_beta 94.235(2)
_cell_angle_gamma 90.00
_cell_formula_units_Z 4
_cell_length_a 14.9026(16)
_cell_length_b 16.6125(17)
_cell_length_c 7.8304(8)
_cell_measurement_reflns_used 8703
_cell_measurement_temperature 123(2)
_cell_measurement_theta_max 22.5
_cell_measurement_theta_min 2
_cell_volume 1933.3(3)
_computing_cell_refinement 'SAINT 5 (Bruker-AXS, 2003)'
_computing_data_collection 'SMART 5 (Bruker-AXS, 2003)'
_computing_data_reduction 'SAINT 5 (Bruker-AXS, 2003)'
_computing_structure_refinement 'SHELXL-97 (Sheldrick, 1997)'
_computing_structure_solution 'SHELXS-97 (Sheldrick, 1990)'
_diffrn_ambient_temperature 123(2)
_diffrn_measured_fraction_theta_full 1.000
_diffrn_measured_fraction_theta_max 1.000
_diffrn_measurement_device_type 'Bruker Smart APEX CCD'
_diffrn_measurement_method 'omega and phi scans'
_diffrn_radiation_monochromator graphite
_diffrn_radiation_source 'fine-focus sealed tube'
_diffrn_radiation_type MoK\a
_diffrn_radiation_wavelength 0.71073
_diffrn_reflns_av_R_equivalents 0.0501
_diffrn_reflns_av_sigmaI/netI 0.0286
_diffrn_reflns_limit_h_max 17
_diffrn_reflns_limit_h_min -17
_diffrn_reflns_limit_k_max 19
_diffrn_reflns_limit_k_min 0
_diffrn_reflns_limit_l_max 9
_diffrn_reflns_limit_l_min 0
_diffrn_reflns_number 25954
_diffrn_reflns_theta_full 25.00
_diffrn_reflns_theta_max 25.00
_diffrn_reflns_theta_min 1.84
_exptl_absorpt_coefficient_mu 0.071
_exptl_absorpt_correction_T_max 0.9944
_exptl_absorpt_correction_T_min 0.8925
_exptl_absorpt_correction_type multi-scan
_exptl_absorpt_process_details sadabs
_exptl_crystal_colour colorless
_exptl_crystal_density_diffrn 1.156
_exptl_crystal_density_method 'not measured'
_exptl_crystal_description block
_exptl_crystal_F_000 728
_exptl_crystal_size_max 0.15
_exptl_crystal_size_mid 0.10
_exptl_crystal_size_min 0.08
_refine_diff_density_max 0.231
_refine_diff_density_min -0.159
_refine_diff_density_rms 0.037
_refine_ls_extinction_method none
_refine_ls_goodness_of_fit_ref 1.085
_refine_ls_hydrogen_treatment mixed
_refine_ls_matrix_type full
_refine_ls_number_parameters 234
_refine_ls_number_reflns 3411
_refine_ls_number_restraints 1
_refine_ls_restrained_S_all 1.085
_refine_ls_R_factor_all 0.0637
_refine_ls_R_factor_gt 0.0471
_refine_ls_shift/su_max 0.000
_refine_ls_shift/su_mean 0.000
_refine_ls_structure_factor_coef Fsqd
_refine_ls_weighting_details 'calc w=1/[\s^2^(Fo^2^)+(0.0455P)^2^+0.7451P] where P=(Fo^2^+2Fc^2^)/3'
_refine_ls_weighting_scheme calc
_refine_ls_wR_factor_gt 0.1036
_refine_ls_wR_factor_ref 0.1120
_reflns_number_gt 2741
_reflns_number_total 3411
_reflns_threshold_expression >2sigma(I)
_cod_data_source_file ol050773ysi20050413_041648.cif
_cod_data_source_block 04152final
_cod_original_sg_symbol_H-M P2(1)/c
_cod_database_code 1506584

loop_
_symmetry_equiv_pos_as_xyz
'x, y, z'
'-x, y+1/2, -z+1/2'
'-x, -y, -z'
'x, -y-1/2, z-1/2'

loop_
_atom_site_label
_atom_site_type_symbol
_atom_site_fract_x
_atom_site_fract_y
_atom_site_fract_z
_atom_site_U_iso_or_equiv
_atom_site_adp_type
_atom_site_occupancy
_atom_site_symmetry_multiplicity
_atom_site_calc_flag
_atom_site_refinement_flags
N1 N 0.66618(9) 0.07463(8) 0.74186(17) 0.0222(3) Uani 1 1 d .
N3 N 0.76980(9) 0.00671(9) 0.63873(18) 0.0244(3) Uani 1 1 d .
C2 C 0.73048(12) 0.01955(11) 0.7882(2) 0.0252(4) Uani 1 1 d .
C4 C 0.73065(11) 0.05222(11) 0.5047(2) 0.0255(4) Uani 1 1 d .
H4 H 0.7470 0.0527 0.3897 0.031 Uiso 1 1 calc R
C5 C 0.66533(12) 0.09524(11) 0.5695(2) 0.0252(4) Uani 1 1 d .
H5 H 0.6261 0.1325 0.5097 0.030 Uiso 1 1 calc R
C11 C 0.84472(11) -0.04748(11) 0.6261(2) 0.0247(4) Uani 1 1 d .
C12 C 0.82995(12) -0.12116(11) 0.5450(2) 0.0270(4) Uani 1 1 d .
C13 C 0.90304(13) -0.17262(12) 0.5385(2) 0.0325(5) Uani 1 1 d .
H13 H 0.8946 -0.2233 0.4836 0.039 Uiso 1 1 calc R
C14 C 0.98787(12) -0.15243(13) 0.6096(2) 0.0327(5) Uani 1 1 d .
C15 C 0.99952(12) -0.07825(13) 0.6879(2) 0.0331(5) Uani 1 1 d .
H15 H 1.0577 -0.0637 0.7359 0.040 Uiso 1 1 calc R
C16 C 0.92913(12) -0.02430(11) 0.6987(2) 0.0283(4) Uani 1 1 d .
C17 C 0.73854(13) -0.14481(12) 0.4676(3) 0.0373(5) Uani 1 1 d .
H17A H 0.7383 -0.2023 0.4398 0.056 Uiso 1 1 calc R
H17B H 0.7243 -0.1136 0.3629 0.056 Uiso 1 1 calc R
H17C H 0.6934 -0.1339 0.5495 0.056 Uiso 1 1 calc R
C18 C 1.06592(15) -0.20986(15) 0.6001(3) 0.0472(6) Uani 1 1 d .
H18A H 1.0452 -0.2591 0.5405 0.071 Uiso 0.50 1 calc PR
H18B H 1.0903 -0.2233 0.7162 0.071 Uiso 0.50 1 calc PR
H18C H 1.1129 -0.1844 0.5374 0.071 Uiso 0.50 1 calc PR
H18D H 1.1204 -0.1855 0.6556 0.071 Uiso 0.50 1 calc PR
H18E H 1.0753 -0.2212 0.4799 0.071 Uiso 0.50 1 calc PR
H18F H 1.0527 -0.2601 0.6587 0.071 Uiso 0.50 1 calc PR
C19 C 0.94411(13) 0.05534(13) 0.7864(3) 0.0396(5) Uani 1 1 d .
H19A H 1.0086 0.0676 0.7968 0.059 Uiso 1 1 calc R
H19B H 0.9216 0.0530 0.9008 0.059 Uiso 1 1 calc R
H19C H 0.9120 0.0975 0.7191 0.059 Uiso 1 1 calc R
C21 C 0.60759(11) 0.10733(10) 0.8632(2) 0.0216(4) Uani 1 1 d .
C22 C 0.51737(11) 0.08520(10) 0.8530(2) 0.0209(4) Uani 1 1 d .
C23 C 0.46336(12) 0.11573(10) 0.9751(2) 0.0240(4) Uani 1 1 d .
H23 H 0.4016 0.1010 0.9700 0.029 Uiso 1 1 calc R
C24 C 0.49686(12) 0.16688(10) 1.1036(2) 0.0248(4) Uani 1 1 d .
C25 C 0.58721(12) 0.18743(10) 1.1097(2) 0.0266(4) Uani 1 1 d .
H25 H 0.6109 0.2225 1.1977 0.032 Uiso 1 1 calc R
C26 C 0.64428(12) 0.15852(10) 0.9915(2) 0.0247(4) Uani 1 1 d .
C27 C 0.47770(12) 0.02948(11) 0.7164(2) 0.0280(4) Uani 1 1 d .
H27A H 0.4631 0.0600 0.6109 0.042 Uiso 1 1 calc R
H27B H 0.4228 0.0049 0.7545 0.042 Uiso 1 1 calc R
H27C H 0.5213 -0.0128 0.6947 0.042 Uiso 1 1 calc R
C28 C 0.43682(14) 0.19908(13) 1.2338(3) 0.0382(5) Uani 1 1 d .
H28A H 0.4718 0.2341 1.3144 0.057 Uiso 0.50 1 calc PR
H28B H 0.4120 0.1542 1.2962 0.057 Uiso 0.50 1 calc PR
H28C H 0.3876 0.2300 1.1755 0.057 Uiso 0.50 1 calc PR
H28D H 0.3758 0.1780 1.2097 0.057 Uiso 0.50 1 calc PR
H28E H 0.4356 0.2580 1.2279 0.057 Uiso 0.50 1 calc PR
H28F H 0.4600 0.1822 1.3486 0.057 Uiso 0.50 1 calc PR
C29 C 0.74208(12) 0.18149(12) 1.0039(3) 0.0352(5) Uani 1 1 d .
H29A H 0.7605 0.1948 0.8896 0.053 Uiso 1 1 calc R
H29B H 0.7782 0.1363 1.0511 0.053 Uiso 1 1 calc R
H29C H 0.7513 0.2284 1.0791 0.053 Uiso 1 1 calc R
O1 O 0.78939(11) -0.04092(8) 1.11561(17) 0.0426(4) Uani 1 1 d D
H1O H 0.7683(14) -0.0195(13) 1.018(2) 0.051 Uiso 1 1 d D
C30 C 0.81778(14) -0.11883(12) 1.0718(3) 0.0397(5) Uani 1 1 d .
H30A H 0.8557 -0.1153 0.9750 0.060 Uiso 1 1 calc R
H30B H 0.7651 -0.1523 1.0398 0.060 Uiso 1 1 calc R
H30C H 0.8523 -0.1430 1.1702 0.060 Uiso 1 1 calc R

loop_
_atom_site_aniso_label
_atom_site_aniso_U_11
_atom_site_aniso_U_22
_atom_site_aniso_U_33
_atom_site_aniso_U_23
_atom_site_aniso_U_13
_atom_site_aniso_U_12
N1 0.0215(7) 0.0245(8) 0.0205(7) 0.0010(6) 0.0014(6) 0.0018(6)
N3 0.0216(8) 0.0295(8) 0.0223(7) 0.0033(6) 0.0032(6) 0.0026(6)
C2 0.0224(9) 0.0296(10) 0.0238(9) 0.0008(8) 0.0020(7) 0.0012(8)
C4 0.0256(9) 0.0302(10) 0.0206(9) 0.0033(8) 0.0014(7) -0.0008(8)
C5 0.0267(9) 0.0269(9) 0.0215(9) 0.0043(7) -0.0016(7) 0.0012(8)
C11 0.0229(9) 0.0312(10) 0.0208(9) 0.0052(7) 0.0078(7) 0.0038(8)
C12 0.0266(10) 0.0315(10) 0.0236(9) 0.0059(8) 0.0060(7) 0.0000(8)
C13 0.0382(11) 0.0305(10) 0.0300(10) 0.0043(8) 0.0092(9) 0.0059(8)
C14 0.0290(10) 0.0460(12) 0.0237(9) 0.0084(9) 0.0065(8) 0.0118(9)
C15 0.0208(9) 0.0537(13) 0.0249(10) 0.0044(9) 0.0015(8) 0.0031(9)
C16 0.0247(10) 0.0377(11) 0.0228(9) 0.0039(8) 0.0038(7) 0.0009(8)
C17 0.0313(11) 0.0380(11) 0.0425(12) -0.0016(9) 0.0032(9) -0.0030(9)
C18 0.0421(13) 0.0598(15) 0.0402(12) 0.0078(11) 0.0058(10) 0.0234(11)
C19 0.0313(11) 0.0481(13) 0.0390(12) -0.0062(10) 0.0006(9) -0.0051(10)
C21 0.0242(9) 0.0204(9) 0.0202(9) 0.0028(7) 0.0016(7) 0.0029(7)
C22 0.0240(9) 0.0186(8) 0.0196(8) 0.0021(7) -0.0022(7) 0.0013(7)
C23 0.0217(9) 0.0249(9) 0.0253(9) 0.0023(7) 0.0010(7) 0.0017(7)
C24 0.0309(10) 0.0216(9) 0.0221(9) 0.0024(7) 0.0031(7) 0.0037(8)
C25 0.0371(11) 0.0213(9) 0.0210(9) -0.0029(7) -0.0014(8) -0.0024(8)
C26 0.0267(9) 0.0215(9) 0.0253(9) 0.0038(7) -0.0007(7) -0.0010(7)
C27 0.0258(10) 0.0308(10) 0.0268(10) -0.0047(8) -0.0013(8) -0.0012(8)
C28 0.0432(12) 0.0387(12) 0.0335(11) -0.0068(9) 0.0084(9) 0.0025(10)
C29 0.0307(11) 0.0372(11) 0.0373(11) -0.0049(9) -0.0006(9) -0.0097(9)
O1 0.0626(10) 0.0388(8) 0.0253(7) 0.0028(6) -0.0043(7) 0.0085(7)
C30 0.0405(12) 0.0420(12) 0.0361(11) 0.0084(10) -0.0010(9) 0.0066(10)

loop_
_atom_type_symbol
_atom_type_description
_atom_type_scat_dispersion_real
_atom_type_scat_dispersion_imag
_atom_type_scat_source
C C 0.0033 0.0016 'International Tables Vol C Tables 4.2.6.8 and 6.1.1.4'
H H 0.0000 0.0000 'International Tables Vol C Tables 4.2.6.8 and 6.1.1.4'
N N 0.0061 0.0033 'International Tables Vol C Tables 4.2.6.8 and 6.1.1.4'
O O 0.0106 0.0060 'International Tables Vol C Tables 4.2.6.8 and 6.1.1.4'

loop_
_geom_angle_atom_site_label_1
_geom_angle_atom_site_label_2
_geom_angle_atom_site_label_3
_geom_angle
C2 N1 C5 112.41(14)
C2 N1 C21 121.89(14)
C5 N1 C21 125.70(14)
C2 N3 C4 112.39(14)
C2 N3 C11 122.70(14)
C4 N3 C11 124.91(14)
N1 C2 N3 102.49(14)
C5 C4 N3 106.34(15)
C5 C4 H4 126.8
N3 C4 H4 126.8
C4 C5 N1 106.37(15)
C4 C5 H5 126.8
N1 C5 H5 126.8
C12 C11 C16 122.49(16)
C12 C11 N3 118.93(15)
C16 C11 N3 118.57(16)
C13 C12 C11 117.44(17)
C13 C12 C17 121.00(17)
C11 C12 C17 121.56(16)
C14 C13 C12 122.13(18)
C14 C13 H13 118.9
C12 C13 H13 118.9
C15 C14 C13 118.39(17)
C15 C14 C18 120.88(18)
C13 C14 C18 120.7(2)
C14 C15 C16 122.19(18)
C14 C15 H15 118.9
C16 C15 H15 118.9
C15 C16 C11 117.36(18)
C15 C16 C19 120.69(17)
C11 C16 C19 121.95(17)
C12 C17 H17A 109.5
C12 C17 H17B 109.5
H17A C17 H17B 109.5
C12 C17 H17C 109.5
H17A C17 H17C 109.5
H17B C17 H17C 109.5
C14 C18 H18A 109.5
C14 C18 H18B 109.5
H18A C18 H18B 109.5
C14 C18 H18C 109.5
H18A C18 H18C 109.5
H18B C18 H18C 109.5
C14 C18 H18D 109.5
H18A C18 H18D 141.1
H18B C18 H18D 56.3
H18C C18 H18D 56.3
C14 C18 H18E 109.5
H18A C18 H18E 56.3
H18B C18 H18E 141.1
H18C C18 H18E 56.3
H18D C18 H18E 109.5
C14 C18 H18F 109.5
H18A C18 H18F 56.3
H18B C18 H18F 56.3
H18C C18 H18F 141.1
H18D C18 H18F 109.5
H18E C18 H18F 109.5
C16 C19 H19A 109.5
C16 C19 H19B 109.5
H19A C19 H19B 109.5
C16 C19 H19C 109.5
H19A C19 H19C 109.5
H19B C19 H19C 109.5
C22 C21 C26 121.87(16)
C22 C21 N1 119.47(15)
C26 C21 N1 118.62(15)
C23 C22 C21 118.07(15)
C23 C22 C27 119.80(15)
C21 C22 C27 122.12(15)
C24 C23 C22 121.91(16)
C24 C23 H23 119.0
C22 C23 H23 119.0
C23 C24 C25 118.33(16)
C23 C24 C28 120.76(17)
C25 C24 C28 120.92(17)
C24 C25 C26 122.20(16)
C24 C25 H25 118.9
C26 C25 H25 118.9
C25 C26 C21 117.62(16)
C25 C26 C29 120.53(16)
C21 C26 C29 121.85(16)
C22 C27 H27A 109.5
C22 C27 H27B 109.5
H27A C27 H27B 109.5
C22 C27 H27C 109.5
H27A C27 H27C 109.5
H27B C27 H27C 109.5
C24 C28 H28A 109.5
C24 C28 H28B 109.5
H28A C28 H28B 109.5
C24 C28 H28C 109.5
H28A C28 H28C 109.5
H28B C28 H28C 109.5
C24 C28 H28D 109.5
H28A C28 H28D 141.1
H28B C28 H28D 56.3
H28C C28 H28D 56.3
C24 C28 H28E 109.5
H28A C28 H28E 56.3
H28B C28 H28E 141.1
H28C C28 H28E 56.3
H28D C28 H28E 109.5
C24 C28 H28F 109.5
H28A C28 H28F 56.3
H28B C28 H28F 56.3
H28C C28 H28F 141.1
H28D C28 H28F 109.5
H28E C28 H28F 109.5
C26 C29 H29A 109.5
C26 C29 H29B 109.5
H29A C29 H29B 109.5
C26 C29 H29C 109.5
H29A C29 H29C 109.5
H29B C29 H29C 109.5
C30 O1 H1O 104.6(15)
O1 C30 H30A 109.5
O1 C30 H30B 109.5
H30A C30 H30B 109.5
O1 C30 H30C 109.5
H30A C30 H30C 109.5
H30B C30 H30C 109.5

loop_
_geom_bond_atom_site_label_1
_geom_bond_atom_site_label_2
_geom_bond_distance
N1 C2 1.355(2)
N1 C5 1.392(2)
N1 C21 1.443(2)
N3 C2 1.364(2)
N3 C4 1.387(2)
N3 C11 1.443(2)
C4 C5 1.337(2)
C4 H4 0.9500
C5 H5 0.9500
C11 C12 1.389(3)
C11 C16 1.396(2)
C12 C13 1.389(3)
C12 C17 1.502(3)
C13 C14 1.384(3)
C13 H13 0.9500
C14 C15 1.382(3)
C14 C18 1.510(3)
C15 C16 1.387(3)
C15 H15 0.9500
C16 C19 1.500(3)
C17 H17A 0.9800
C17 H17B 0.9800
C17 H17C 0.9800
C18 H18A 0.9800
C18 H18B 0.9800
C18 H18C 0.9800
C18 H18D 0.9800
C18 H18E 0.9800
C18 H18F 0.9800
C19 H19A 0.9800
C19 H19B 0.9800
C19 H19C 0.9800
C21 C22 1.391(2)
C21 C26 1.396(2)
C22 C23 1.390(2)
C22 C27 1.502(2)
C23 C24 1.382(2)
C23 H23 0.9500
C24 C25 1.386(3)
C24 C28 1.504(2)
C25 C26 1.388(2)
C25 H25 0.9500
C26 C29 1.503(2)
C27 H27A 0.9800
C27 H27B 0.9800
C27 H27C 0.9800
C28 H28A 0.9800
C28 H28B 0.9800
C28 H28C 0.9800
C28 H28D 0.9800
C28 H28E 0.9800
C28 H28F 0.9800
C29 H29A 0.9800
C29 H29B 0.9800
C29 H29C 0.9800
O1 C30 1.412(2)
O1 H1O 0.883(16)
C30 H30A 0.9800
C30 H30B 0.9800
C30 H30C 0.9800

loop_
_geom_torsion_atom_site_label_1
_geom_torsion_atom_site_label_2
_geom_torsion_atom_site_label_3
_geom_torsion_atom_site_label_4
_geom_torsion
C5 N1 C21 C26 -109.95(19)
C4 N3 C11 C16 106.2(2)
C2 N1 C5 C4 0.0(2)
C2 N3 C4 C5 0.3(2)
C2 H1O O1 C30 -25(20)
N1 C2 H1O O1 175(19)
